data_2108410
loop_
_publ_author_name
'K\"ohler, Christian'
'L\"ubben, Jens'
'Krause, Lennard'
'Hoffmann, Christina'
'Herbst-Irmer, Regine'
'Stalke, Dietmar'

_publ_section_title
;
 Comparison of different strategies for modelling hydrogen atoms in charge
 density analyses
;
_journal_issue 3
_journal_name_full 'Acta Crystallographica Section B'
_journal_page_first
;
;
_journal_paper_doi 10.1107/S2052520619004517
_journal_volume 75
_journal_year 2019
_chemical_formula_moiety 'C38 H28 P2 S2, 2(C7H8)'
_chemical_formula_sum 'C52 H44 P2 S2'
_chemical_formula_weight 794.93
_space_group_crystal_system monoclinic
_space_group_IT_number 14
_space_group_name_Hall '-P 2yn'
_space_group_name_H-M_alt 'P 1 21/n 1'
_symmetry_space_group_name_Hall '-P 2yn'
_symmetry_space_group_name_H-M 'P 1 21/n 1'
_audit_conform_dict_location ftp://ftp.iucr.org/pub/cif_core.dic
_audit_conform_dict_name cif_core.dic
_audit_conform_dict_version 2.3
_audit_creation_date '07-May-19 T14:31:04-00:00'
_audit_creation_method 'XD routine XDCIF'
_cell_angle_alpha 90
_cell_angle_beta 103.813
_cell_angle_gamma 90
_cell_formula_units_Z 2
_cell_length_a 10.7687
_cell_length_b 14.7934
_cell_length_c 13.4133
_cell_measurement_reflns_used 9597
_cell_measurement_temperature 100(2)
_cell_measurement_theta_max 30.4435
_cell_measurement_theta_min 2.188
_cell_volume 2075.019
_computing_molecular_graphics 'Volkov et al, (2006)'
_computing_publication_material 'Volkov et al, (2006)'
_computing_structure_refinement 'Volkov et al, (2006)'
_diffrn_ambient_temperature 100(2)
_diffrn_measured_fraction_theta_full 1.000
_diffrn_measured_fraction_theta_max 0.994
_diffrn_measurement_device_type 'Bruker Smart APEX II Ultra'
_diffrn_radiation_type MoK\a
_diffrn_radiation_wavelength 0.71073
_diffrn_reflns_av_R_equivalents 0.0324
_diffrn_reflns_av_unetI/netI 0.0186
_diffrn_reflns_limit_h_max 24
_diffrn_reflns_limit_h_min -24
_diffrn_reflns_limit_k_max 33
_diffrn_reflns_limit_k_min -27
_diffrn_reflns_limit_l_max 29
_diffrn_reflns_limit_l_min -29
_diffrn_reflns_number 194731
_diffrn_reflns_theta_full 25.242
_diffrn_reflns_theta_max 52.918
_diffrn_reflns_theta_min 2.083
_diffrn_source 'BRUKER Rotating Anode'
_exptl_absorpt_coefficient_mu 0.242
_exptl_absorpt_correction_T_max 0.7504
_exptl_absorpt_correction_T_min 0.7080
_exptl_absorpt_correction_type multi-scan
_exptl_absorpt_process_details SADABS-2016/2
_exptl_crystal_colour yellow
_exptl_crystal_density_diffrn 1.272
_exptl_crystal_description block
_exptl_crystal_F_000 836
_exptl_crystal_size_max 0.25
_exptl_crystal_size_mid 0.2
_exptl_crystal_size_min 0.2
_refine_diff_density_max 0.175
_refine_diff_density_min -0.192
_refine_diff_density_rms 0.034
_refine_ls_extinction_method none
_refine_ls_goodness_of_fit_ref 1.223
_refine_ls_matrix_type full
_refine_ls_number_parameters 812
_refine_ls_number_reflns 22130
_refine_ls_number_restraints 0
_refine_ls_R_factor_all 0.025
_refine_ls_R_factor_gt 0.025
_refine_ls_shift/su_max 0.04584
_refine_ls_structure_factor_coef Fsqd
_refine_ls_weighting_details
;
        calc w2 = 1/[s^2^(Fo^2^)]
;
_refine_ls_weighting_scheme calc
_refine_ls_wR_factor_ref 0.017
_reflns_number_gt 17007
_reflns_number_total 24426
_reflns_threshold_expression 'I > 2\s(I)'
_cod_data_source_file bm5108sup1.cif
_cod_data_source_block SPAnPS_Aniso_noQ0
_cod_original_cell_volume 2075.0181745753
_cod_database_code 2108410

loop_
_space_group_symop_id
_space_group_symop_operation_xyz
1 +X,+Y,+Z
2 1/2-X,1/2+Y,1/2-Z
3 -X,-Y,-Z
4 1/2+X,1/2-Y,1/2+Z

loop_
_atom_local_axes_atom_label
_atom_local_axes_atom0
_atom_local_axes_ax1
_atom_local_axes_atom1
_atom_local_axes_atom2
_atom_local_axes_ax2
S(1) P(1) Z S(1) C(2) Y
P(1) S(1) Z P(1) C(14) Y
C(1) C(2) X C(1) C(3) Y
C(2) P(1) Z C(2) C(3) X
C(3) C(2) X C(3) C(4) Y
C(4) C(3) X C(4) C(5) Y
C(5) C(4) X C(5) C(6) Y
C(6) C(5) X C(6) C(7) Y
C(7) C(6) X C(7) C(5) Y
C(8) P(1) Z C(8) C(13) Y
C(9) C(8) X C(9) C(10) Y
C(10) DUM0 Z C(10) C(11) X
C(11) DUM1 Z C(11) C(12) X
C(12) DUM2 Z C(12) C(13) X
C(13) C(8) X C(13) C(12) Y
C(14) P(1) Z C(14) C(19) Y
C(15) C(14) X C(15) C(16) Y
C(16) DUM3 Z C(16) C(17) X
C(17) DUM4 Z C(17) C(18) X
C(18) DUM5 Z C(18) C(19) X
C(19) C(14) X C(19) C(18) Y
C(20) C(21) Z C(20) H(20C) X
C(21) C(20) X C(21) C(26) Y
C(22) C(21) X C(22) C(23) Y
C(23) DUM6 Z C(23) C(24) X
C(24) DUM7 Z C(24) C(25) X
C(25) DUM8 Z C(25) C(26) X
C(26) C(21) X C(26) C(25) Y
H(4) C(4) Z H(4) C(3) Y
H(5) C(5) Z H(5) C(4) Y
H(6) C(6) Z H(6) C(5) Y
H(7) C(7) Z H(7) C(6) Y
H(9) C(9) Z H(9) C(8) Y
H(10) C(10) Z H(10) C(9) Y
H(11) C(11) Z H(11) C(10) Y
H(12) C(12) Z H(12) C(11) Y
H(13) C(13) Z H(13) C(8) Y
H(15) C(15) Z H(15) C(14) Y
H(16) C(16) Z H(16) C(15) Y
H(17) C(17) Z H(17) C(16) Y
H(18) C(18) Z H(18) C(17) Y
H(19) C(19) Z H(19) C(14) Y
H(20A) C(20) Z H(20A) H(20B) Y
H(20B) C(20) Z H(20B) H(20A) Y
H(20C) C(20) Z H(20C) H(20A) Y
H(22) C(22) Z H(22) C(21) Y
H(23) C(23) Z H(23) C(22) Y
H(24) C(24) Z H(24) C(23) Y
H(25) C(25) Z H(25) C(24) Y
H(26) C(26) Z H(26) C(21) Y

loop_
_atom_rho_multipole_atom_label
_atom_rho_multipole_coeff_Pv
_atom_rho_multipole_coeff_P00
_atom_rho_multipole_coeff_P11
_atom_rho_multipole_coeff_P1-1
_atom_rho_multipole_coeff_P10
_atom_rho_multipole_coeff_P20
_atom_rho_multipole_coeff_P21
_atom_rho_multipole_coeff_P2-1
_atom_rho_multipole_coeff_P22
_atom_rho_multipole_coeff_P2-2
_atom_rho_multipole_coeff_P30
_atom_rho_multipole_coeff_P31
_atom_rho_multipole_coeff_P3-1
_atom_rho_multipole_coeff_P32
_atom_rho_multipole_coeff_P3-2
_atom_rho_multipole_coeff_P33
_atom_rho_multipole_coeff_P3-3
_atom_rho_multipole_coeff_P40
_atom_rho_multipole_coeff_P41
_atom_rho_multipole_coeff_P4-1
_atom_rho_multipole_coeff_P42
_atom_rho_multipole_coeff_P4-2
_atom_rho_multipole_coeff_P43
_atom_rho_multipole_coeff_P4-3
_atom_rho_multipole_coeff_P44
_atom_rho_multipole_coeff_P4-4
_atom_rho_multipole_kappa
_atom_rho_multipole_kappa_prime0
_atom_rho_multipole_kappa_prime1
_atom_rho_multipole_kappa_prime2
_atom_rho_multipole_kappa_prime3
_atom_rho_multipole_kappa_prime4
S(1) 6.113(12) 0 0.016(5) 0 -0.1063 -0.159(6) 0 0 0 0 0.017(7) 0 0 0 0 0 0 0.015(8) 0 0 0 0 0 0 0 0 0.9634(9) 0.958961 0.958961 0.958961 0.958961 0.958961
P(1) 5.89(4) 0 0 0 0.138(9) 0.233(8) 0 0 0 0 0.623(11) 0 0 0 0 -0.122(6) -0.451(10) 0.064(9) 0 0 0 0 0.071(7) 0.264(9) 0 0 0.9073(15) 0.77107 0.77107 0.77107 0.77107 0.77107
C(1) 3.918(18) 0 0.031(7) 0.027(7) 0 -0.151(6) 0 0 0.017(7) 0.020(7) 0 -0.007(6) -0.007(6) 0 0 0.197(7) -0.037(7) -0.020(7) 0 0 -0.018(7) 0.010(8) 0 0 0.017(9) 0.020(8) 0.9997(11) 1.007547 1.007547 1.007547 1.007547 1.007547
C(2) 3.90(3) 0 0 0 -0.076(7) 0.030(7) 0 0 0.152(7) 0 0.209(7) 0 0 -0.147(7) 0 0 0 0.021(9) 0 0 0.016(8) 0 0 0 0.015(7) 0 1.0045(16) 0.955091 0.955091 0.955091 0.955091 0.955091
C(3) 4.036(18) 0 -0.034(7) -0.017(8) 0 -0.191(6) 0 0 0.013(7) 0.015(7) 0 0.032(6) -0.002(6) 0 0 0.253(7) 0.015(7) 0.012(7) 0 0 0.006(7) 0.013(8) 0 0 -0.058(9) -0.008(9) 0.9997(11) 1.007547 1.007547 1.007547 1.007547 1.007547
C(4) 4.07(2) 0 -0.013(9) 0.016(10) 0 -0.203(8) 0 0 -0.026(8) -0.032(9) 0 0.003(7) 0.021(7) 0 0 0.234(9) -0.006(8) 0.005(8) 0 0 -0.027(9) 0.018(9) 0 0 -0.022(10) -0.024(11) 0.9913(11) 0.965452 0.965452 0.965452 0.965452 0.965452
C(5) 3.96(2) 0 0.016(16) 0.022(15) 0 -0.220(8) 0 0 0.022(10) -0.014(9) 0 0.055(9) 0.005(9) 0 0 0.246(11) 0.026(11) 0.028(9) 0 0 0.002(9) -0.019(10) 0 0 -0.013(11) 0.000(12) 0.9986(11) 0.971192 0.971192 0.971192 0.971192 0.971192
C(6) 3.98(2) 0 0.011(16) 0.071(14) 0 -0.206(9) 0 0 -0.003(10) -0.002(9) 0 0.015(10) 0.026(8) 0 0 0.264(11) 0.009(11) 0.022(9) 0 0 0.026(9) 0.004(9) 0 0 0.006(11) -0.006(12) 0.9986(11) 0.971192 0.971192 0.971192 0.971192 0.971192
C(7) 4.13(2) 0 -0.013(10) 0.018(9) 0 -0.204(8) 0 0 0.004(9) -0.025(8) 0 0.055(8) 0.014(7) 0 0 0.266(9) 0.014(8) 0.044(8) 0 0 0.023(8) 0.016(9) 0 0 -0.029(10) -0.011(10) 0.9913(11) 0.965452 0.965452 0.965452 0.965452 0.965452
C(8) 3.69(2) 0 0 0 -0.021(6) 0.012(5) 0 0 -0.130(5) 0 0.151(5) 0 0 0.099(5) 0 0 0 0.033(6) 0 0 0.035(6) 0 0 0 0.009(5) 0 1.0116(14) 1.013178 1.013178 1.013178 1.013178 1.013178
C(9) 4.145(13) 0 0.058(5) 0.031(4) 0 -0.224(4) 0 0 0.044(4) 0.019(4) 0 0.005(3) 0.016(3) 0 0 0.291(4) 0.004(4) 0.021(4) 0 0 -0.002(4) -0.014(4) 0 0 0.025(5) 0.008(5) 0.9877(8) 0.944563 0.944563 0.944563 0.944563 0.944563
C(10) 3.990(8) 0 0 0 0.021(5) 0.089(3) 0 0 0.181(2) 0 -0.223(3) 0 0 0.139(3) 0 0 0 -0.003(4) 0 0 0.004(4) 0 0 0 -0.005(3) 0 0.9955(7) 0.956218 0.956218 0.956218 0.956218 0.956218
C(11) 3.990(8) 0 0 0 0.021(5) 0.089(3) 0 0 0.181(2) 0 -0.223(3) 0 0 0.139(3) 0 0 0 -0.003(4) 0 0 0.004(4) 0 0 0 -0.005(3) 0 0.9955(7) 0.956218 0.956218 0.956218 0.956218 0.956218
C(12) 3.990(8) 0 0 0 0.021(5) 0.089(3) 0 0 0.181(2) 0 -0.223(3) 0 0 0.139(3) 0 0 0 -0.003(4) 0 0 0.004(4) 0 0 0 -0.005(3) 0 0.9955(7) 0.956218 0.956218 0.956218 0.956218 0.956218
C(13) 4.145(13) 0 0.058(5) 0.031(4) 0 -0.224(4) 0 0 0.044(4) 0.019(4) 0 0.005(3) 0.016(3) 0 0 0.291(4) 0.004(4) 0.021(4) 0 0 -0.002(4) -0.014(4) 0 0 0.025(5) 0.008(5) 0.9877(8) 0.944563 0.944563 0.944563 0.944563 0.944563
C(14) 3.69(2) 0 0 0 -0.021(6) 0.012(5) 0 0 -0.130(5) 0 0.151(5) 0 0 0.099(5) 0 0 0 0.033(6) 0 0 0.035(6) 0 0 0 0.009(5) 0 1.0116(14) 1.013178 1.013178 1.013178 1.013178 1.013178
C(15) 4.145(13) 0 0.058(5) 0.031(4) 0 -0.224(4) 0 0 0.044(4) 0.019(4) 0 0.005(3) 0.016(3) 0 0 0.291(4) 0.004(4) 0.021(4) 0 0 -0.002(4) -0.014(4) 0 0 0.025(5) 0.008(5) 0.9877(8) 0.944563 0.944563 0.944563 0.944563 0.944563
C(16) 3.990(8) 0 0 0 0.021(5) 0.089(3) 0 0 0.181(2) 0 -0.223(3) 0 0 0.139(3) 0 0 0 -0.003(4) 0 0 0.004(4) 0 0 0 -0.005(3) 0 0.9955(7) 0.956218 0.956218 0.956218 0.956218 0.956218
C(17) 3.990(8) 0 0 0 0.021(5) 0.089(3) 0 0 0.181(2) 0 -0.223(3) 0 0 0.139(3) 0 0 0 -0.003(4) 0 0 0.004(4) 0 0 0 -0.005(3) 0 0.9955(7) 0.956218 0.956218 0.956218 0.956218 0.956218
C(18) 3.990(8) 0 0 0 0.021(5) 0.089(3) 0 0 0.181(2) 0 -0.223(3) 0 0 0.139(3) 0 0 0 -0.003(4) 0 0 0.004(4) 0 0 0 -0.005(3) 0 0.9955(7) 0.956218 0.956218 0.956218 0.956218 0.956218
C(19) 4.145(13) 0 0.058(5) 0.031(4) 0 -0.224(4) 0 0 0.044(4) 0.019(4) 0 0.005(3) 0.016(3) 0 0 0.291(4) 0.004(4) 0.021(4) 0 0 -0.002(4) -0.014(4) 0 0 0.025(5) 0.008(5) 0.9877(8) 0.944563 0.944563 0.944563 0.944563 0.944563
C(20) 4.09(11) 0 0 0 -0.07(3) 0.068(19) 0 0 0 0 0.42(3) 0 0 0 0 -0.02(2) 0 0.043(18) 0 0 0 0 -0.038(17) 0 0 0 0.883(5) 0.842501 0.842501 0.842501 0.842501 0.842501
C(21) 3.95(8) 0 -0.07(3) 0.012(8) 0 -0.193(14) 0 0 -0.003(18) 0.019(5) 0 -0.049(12) -0.019(7) 0 0 0.26(2) -0.043(8) 0.020(10) 0 0 -0.039(12) -0.013(9) 0 0 -0.088(18) -0.057(9) 0.960(4) 0.966411 0.966411 0.966411 0.966411 0.966411
C(22) 4.07(3) 0 0.038(19) 0.042(12) 0 -0.235(7) 0 0 0.020(12) -0.095(9) 0 -0.008(8) -0.020(7) 0 0 0.226(11) 0.001(9) 0.037(8) 0 0 -0.043(8) 0.038(8) 0 0 0.046(11) 0.031(11) 0.9738(15) 0.972571 0.972571 0.972571 0.972571 0.972571
C(23) 4.083(10) 0 0 0 -0.007(8) 0.106(5) 0 0 0.164(6) 0 -0.262(7) 0 0 0.158(8) 0 0 0 0.049(8) 0 0 0.022(8) 0 0 0 0.013(6) 0 0.9697(12) 0.949797 0.949797 0.949797 0.949797 0.949797
C(24) 4.083(10) 0 0 0 -0.007(8) 0.106(5) 0 0 0.164(6) 0 -0.262(7) 0 0 0.158(8) 0 0 0 0.049(8) 0 0 0.022(8) 0 0 0 0.013(6) 0 0.9697(12) 0.949797 0.949797 0.949797 0.949797 0.949797
C(25) 4.083(10) 0 0 0 -0.007(8) 0.106(5) 0 0 0.164(6) 0 -0.262(7) 0 0 0.158(8) 0 0 0 0.049(8) 0 0 0.022(8) 0 0 0 0.013(6) 0 0.9697(12) 0.949797 0.949797 0.949797 0.949797 0.949797
C(26) 4.07(3) 0 0.038(19) 0.042(12) 0 -0.235(7) 0 0 0.020(12) -0.095(9) 0 -0.008(8) -0.020(7) 0 0 0.226(11) 0.001(9) 0.037(8) 0 0 -0.043(8) 0.038(8) 0 0 0.046(11) 0.031(11) 0.9738(15) 0.972571 0.972571 0.972571 0.972571 0.972571
H(4) 0.946(7) 0 0 0 0.139(4) 0.0629 0 0 0 0 0.0127 0 0 0 0 0 0 -0.002 0 0 0 0 0 0 0 0 1.13642 1.18 1.18 1.18 1.18 1.18
H(5) 0.946(7) 0 0 0 0.139(4) 0.0629 0 0 0 0 0.0127 0 0 0 0 0 0 -0.002 0 0 0 0 0 0 0 0 1.13642 1.18 1.18 1.18 1.18 1.18
H(6) 0.946(7) 0 0 0 0.139(4) 0.0629 0 0 0 0 0.0127 0 0 0 0 0 0 -0.002 0 0 0 0 0 0 0 0 1.13642 1.18 1.18 1.18 1.18 1.18
H(7) 0.946(7) 0 0 0 0.139(4) 0.0629 0 0 0 0 0.0127 0 0 0 0 0 0 -0.002 0 0 0 0 0 0 0 0 1.13642 1.18 1.18 1.18 1.18 1.18
H(9) 0.946(7) 0 0 0 0.139(4) 0.0629 0 0 0 0 0.0127 0 0 0 0 0 0 -0.002 0 0 0 0 0 0 0 0 1.13642 1.18 1.18 1.18 1.18 1.18
H(10) 0.946(7) 0 0 0 0.139(4) 0.0629 0 0 0 0 0.0127 0 0 0 0 0 0 -0.002 0 0 0 0 0 0 0 0 1.13642 1.18 1.18 1.18 1.18 1.18
H(11) 0.946(7) 0 0 0 0.139(4) 0.0629 0 0 0 0 0.0127 0 0 0 0 0 0 -0.002 0 0 0 0 0 0 0 0 1.13642 1.18 1.18 1.18 1.18 1.18
H(12) 0.946(7) 0 0 0 0.139(4) 0.0629 0 0 0 0 0.0127 0 0 0 0 0 0 -0.002 0 0 0 0 0 0 0 0 1.13642 1.18 1.18 1.18 1.18 1.18
H(13) 0.946(7) 0 0 0 0.139(4) 0.0629 0 0 0 0 0.0127 0 0 0 0 0 0 -0.002 0 0 0 0 0 0 0 0 1.13642 1.18 1.18 1.18 1.18 1.18
H(15) 0.946(7) 0 0 0 0.139(4) 0.0629 0 0 0 0 0.0127 0 0 0 0 0 0 -0.002 0 0 0 0 0 0 0 0 1.13642 1.18 1.18 1.18 1.18 1.18
H(16) 0.946(7) 0 0 0 0.139(4) 0.0629 0 0 0 0 0.0127 0 0 0 0 0 0 -0.002 0 0 0 0 0 0 0 0 1.13642 1.18 1.18 1.18 1.18 1.18
H(17) 0.946(7) 0 0 0 0.139(4) 0.0629 0 0 0 0 0.0127 0 0 0 0 0 0 -0.002 0 0 0 0 0 0 0 0 1.13642 1.18 1.18 1.18 1.18 1.18
H(18) 0.946(7) 0 0 0 0.139(4) 0.0629 0 0 0 0 0.0127 0 0 0 0 0 0 -0.002 0 0 0 0 0 0 0 0 1.13642 1.18 1.18 1.18 1.18 1.18
H(19) 0.946(7) 0 0 0 0.139(4) 0.0629 0 0 0 0 0.0127 0 0 0 0 0 0 -0.002 0 0 0 0 0 0 0 0 1.13642 1.18 1.18 1.18 1.18 1.18
H(20A) 0.89(3) 0 0 0 0.244(13) 0.0659 0 0 0 0 0.0196 0 0 0 0 0 0 0.0059 0 0 0 0 0 0 0 0 1.122183 1.18 1.18 1.18 1.18 1.18
H(20B) 0.89(3) 0 0 0 0.244(13) 0.0659 0 0 0 0 0.0196 0 0 0 0 0 0 0.0059 0 0 0 0 0 0 0 0 1.122183 1.18 1.18 1.18 1.18 1.18
H(20C) 0.89(3) 0 0 0 0.244(13) 0.0659 0 0 0 0 0.0196 0 0 0 0 0 0 0.0059 0 0 0 0 0 0 0 0 1.122183 1.18 1.18 1.18 1.18 1.18
H(22) 0.946(7) 0 0 0 0.139(4) 0.0629 0 0 0 0 0.0127 0 0 0 0 0 0 -0.002 0 0 0 0 0 0 0 0 1.13642 1.18 1.18 1.18 1.18 1.18
H(23) 0.946(7) 0 0 0 0.139(4) 0.0629 0 0 0 0 0.0127 0 0 0 0 0 0 -0.002 0 0 0 0 0 0 0 0 1.13642 1.18 1.18 1.18 1.18 1.18
H(24) 0.946(7) 0 0 0 0.139(4) 0.0629 0 0 0 0 0.0127 0 0 0 0 0 0 -0.002 0 0 0 0 0 0 0 0 1.13642 1.18 1.18 1.18 1.18 1.18
H(25) 0.946(7) 0 0 0 0.139(4) 0.0629 0 0 0 0 0.0127 0 0 0 0 0 0 -0.002 0 0 0 0 0 0 0 0 1.13642 1.18 1.18 1.18 1.18 1.18
H(26) 0.946(7) 0 0 0 0.139(4) 0.0629 0 0 0 0 0.0127 0 0 0 0 0 0 -0.002 0 0 0 0 0 0 0 0 1.13642 1.18 1.18 1.18 1.18 1.18

loop_
_atom_site_aniso_label
_atom_site_aniso_U_11
_atom_site_aniso_U_22
_atom_site_aniso_U_33
_atom_site_aniso_U_23
_atom_site_aniso_U_13
_atom_site_aniso_U_12
S(1) 0.02487(7) 0.02903(7) 0.03395(8) 0.00051(5) 0.01446(5) -0.00783(5)
P(1) 0.01544(6) 0.01508(6) 0.01518(6) -0.00091(3) 0.00433(3) -0.00152(3)
C(1) 0.01533(6) 0.01229(6) 0.01459(7) -0.00159(5) -0.00042(4) 0.00143(5)
C(2) 0.01543(6) 0.01244(6) 0.01406(6) -0.00134(4) 0.00086(4) 0.00081(5)
C(3) 0.01649(7) 0.01179(6) 0.01410(7) -0.00100(5) 0.00022(4) 0.00095(5)
C(4) 0.02254(8) 0.01309(7) 0.01587(7) 0.00040(5) 0.00027(5) 0.00116(6)
C(5) 0.02514(8) 0.01416(7) 0.01904(8) 0.00097(6) -0.00181(6) 0.00343(6)
C(6) 0.02233(8) 0.01651(7) 0.02073(9) -0.00121(6) -0.00254(6) 0.00619(6)
C(7) 0.01798(7) 0.01643(7) 0.01832(8) -0.00247(6) -0.00081(5) 0.00472(6)
C(8) 0.01958(7) 0.01454(7) 0.01283(6) 0.00016(4) 0.00217(5) -0.00073(4)
C(9) 0.03296(10) 0.02395(8) 0.01355(7) 0.00216(5) 0.00406(6) -0.00268(6)
C(10) 0.04198(12) 0.02939(10) 0.01516(7) 0.00269(6) -0.00410(7) -0.00107(7)
C(11) 0.03090(9) 0.02404(8) 0.02399(8) -0.00226(6) -0.00977(7) 0.00252(6)
C(12) 0.01900(7) 0.02130(7) 0.02690(8) -0.00456(6) -0.00291(5) 0.00135(5)
C(13) 0.01694(7) 0.01866(7) 0.01726(7) -0.00189(5) 0.00145(5) -0.00015(5)
C(14) 0.01790(7) 0.01506(7) 0.01543(6) -0.00175(4) 0.00441(5) 0.00191(4)
C(15) 0.03604(10) 0.02210(8) 0.02593(8) 0.00172(6) 0.01702(7) 0.01042(7)
C(16) 0.05847(15) 0.02225(9) 0.02979(10) 0.00124(7) 0.02056(10) 0.01756(9)
C(17) 0.04949(13) 0.01517(7) 0.02407(8) -0.00150(5) 0.00347(8) 0.00789(7)
C(18) 0.02724(8) 0.01403(7) 0.02542(8) 0.00112(5) -0.00142(6) -0.00041(5)
C(19) 0.01866(7) 0.01425(6) 0.02196(7) -0.00046(5) 0.00401(5) -0.00046(5)
C(20) 0.03181(14) 0.05899(19) 0.03978(14) -0.01390(13) 0.01323(12) -0.00737(13)
C(21) 0.02682(11) 0.03904(15) 0.02445(10) -0.00120(9) 0.01023(9) 0.00131(12)
C(22) 0.03329(13) 0.03920(15) 0.03402(11) -0.00339(10) 0.01221(9) 0.00462(11)
C(23) 0.04465(17) 0.04835(17) 0.04521(15) -0.01203(12) 0.02014(13) -0.00947(13)
C(24) 0.03312(13) 0.0792(3) 0.04293(15) -0.01329(16) 0.00874(11) -0.01385(16)
C(25) 0.03192(13) 0.0758(3) 0.04343(15) 0.00596(15) 0.00005(11) 0.00724(15)
C(26) 0.03639(14) 0.04468(16) 0.03704(13) 0.00824(11) 0.00810(11) 0.00651(13)
H(4) 0.042(2) 0.028(2) 0.030(2) 0.0012(17) 0.0150(18) -0.0037(19)
H(5) 0.053(3) 0.024(2) 0.030(2) 0.0073(18) 0.0018(19) 0.012(2)
H(6) 0.036(2) 0.030(2) 0.043(3) -0.0016(18) 0.0013(17) 0.018(2)
H(7) 0.030(2) 0.049(3) 0.025(2) 0.0018(18) 0.0097(16) 0.015(2)
H(9) 0.052(3) 0.057(3) 0.032(2) 0.0046(17) 0.0190(19) -0.0026(19)
H(10) 0.068(3) 0.074(3) 0.016(2) 0.0080(19) -0.0007(18) -0.007(2)
H(11) 0.040(2) 0.055(3) 0.044(2) -0.0020(19) -0.0206(19) 0.0070(19)
H(12) 0.020(2) 0.047(2) 0.052(2) -0.0060(17) 0.0065(17) 0.0034(16)
H(13) 0.030(2) 0.057(3) 0.028(2) -0.0042(17) 0.0114(16) -0.0106(16)
H(15) 0.066(3) 0.038(2) 0.063(3) 0.0070(19) 0.040(2) 0.009(2)
H(16) 0.114(4) 0.040(2) 0.063(3) -0.0013(19) 0.060(3) 0.028(2)
H(17) 0.080(3) 0.023(2) 0.051(2) -0.0022(18) 0.015(2) 0.009(2)
H(18) 0.036(2) 0.028(2) 0.059(3) 0.0066(17) 0.0072(19) -0.0076(16)
H(19) 0.040(2) 0.026(2) 0.052(2) -0.0052(16) 0.0265(19) -0.0024(16)
H(20A) 0.071(5) 0.074(7) 0.174(8) -0.010(4) 0.000(5) 0.008(3)
H(20B) 0.087(6) 0.102(6) 0.059(4) -0.024(4) 0.029(4) -0.029(4)
H(20C) 0.052(4) 0.145(6) 0.101(8) -0.054(5) 0.019(4) -0.024(4)
H(22) 0.046(3) 0.053(3) 0.063(3) -0.005(2) 0.010(2) 0.017(3)
H(23) 0.063(3) 0.024(3) 0.082(3) -0.021(2) 0.025(3) -0.016(2)
H(24) 0.074(4) 0.179(7) 0.095(5) -0.051(4) 0.013(3) -0.048(4)
H(25) 0.067(4) 0.145(6) 0.103(5) 0.005(4) -0.014(3) 0.013(4)
H(26) 0.072(4) 0.043(3) 0.070(3) 0.014(2) 0.023(3) 0.010(2)

loop_
_atom_site_label
_atom_site_type_symbol
_atom_site_fract_x
_atom_site_fract_y
_atom_site_fract_z
_atom_site_U_iso_or_equiv
_atom_site_occupancy
_atom_site_symmetry_multiplicity
S(1) S 0.672676(13) 0.479363(9) 0.729747(9) 0.028 1 4
P(1) P 0.535276(9) 0.424666(6) 0.781062(7) 0.015 1 4
C(1) C 0.577687(14) 0.422228(11) 0.998268(13) 0.015 1 4
C(2) C 0.523282(13) 0.468624(10) 0.905819(13) 0.014 1 4
C(3) C 0.453328(15) 0.549311(11) 0.907969(14) 0.015 1 4
C(4) C 0.415951(18) 0.607083(12) 0.820062(15) 0.018 1 4
C(5) C 0.33985(5) 0.68073(4) 0.82087(6) 0.021 1 4
C(6) C 0.28991(5) 0.69893(4) 0.90777(6) 0.021 1 4
C(7) C 0.332058(17) 0.650065(12) 0.995707(16) 0.018 1 4
C(8) C 0.377279(17) 0.436452(10) 0.694945(11) 0.016 1 4
C(9) C 0.37004(4) 0.44563(2) 0.59023(3) 0.024 1 4
C(10) C 0.25127(5) 0.44271(3) 0.52016(3) 0.031 1 4
C(11) C 0.14086(5) 0.43024(2) 0.55450(3) 0.029 1 4
C(12) C 0.14773(4) 0.42147(2) 0.65894(3) 0.024 1 4
C(13) C 0.265587(16) 0.424703(11) 0.729361(13) 0.018 1 4
C(14) C 0.541334(15) 0.301817(11) 0.785472(11) 0.016 1 4
C(15) C 0.62303(2) 0.258132(14) 0.735126(15) 0.026 1 4
C(16) C 0.61965(5) 0.16428(3) 0.72628(3) 0.035 1 4
C(17) C 0.53496(4) 0.11451(3) 0.76744(3) 0.03 1 4
C(18) C 0.45322(4) 0.15808(3) 0.81786(3) 0.024 1 4
C(19) C 0.456009(16) 0.251551(11) 0.827112(13) 0.018 1 4
C(20) C 0.83377(11) 0.28711(7) 0.55692(7) 0.043 1 4
C(21) C 0.71588(12) 0.24165(8) 0.49724(7) 0.029 1 4
C(22) C 0.70974(10) 0.14787(8) 0.48918(5) 0.035 1 4
C(23) C 0.59842(8) 0.10511(7) 0.43672(5) 0.044 1 4
C(24) C 0.49172(9) 0.15533(6) 0.39084(5) 0.052 1 4
C(25) C 0.49723(8) 0.24848(9) 0.39809(5) 0.052 1 4
C(26) C 0.60790(11) 0.29191(8) 0.45063(6) 0.039 1 4
H(4) H 0.453757 0.593118 0.753796 0.032 1 4
H(5) H 0.317441 0.724526 0.754344 0.037 1 4
H(6) H 0.219285 0.751641 0.904146 0.037 1 4
H(7) H 0.295064 0.663601 1.062476 0.034 1 4
H(9) H 0.457168 0.454182 0.564431 0.045 1 4
H(10) H 0.246941 0.449658 0.43908 0.054 1 4
H(11) H 0.048988 0.425382 0.500134 0.051 1 4
H(12) H 0.06174 0.411003 0.685847 0.04 1 4
H(13) H 0.269365 0.417236 0.810295 0.038 1 4
H(15) H 0.687069 0.298724 0.702532 0.051 1 4
H(16) H 0.682184 0.129809 0.686423 0.066 1 4
H(17) H 0.532107 0.041727 0.759007 0.052 1 4
H(18) H 0.386062 0.119433 0.849163 0.042 1 4
H(19) H 0.390857 0.284769 0.865494 0.037 1 4
H(20A) H 0.815944 0.359445 0.56005 0.111 1 4
H(20B) H 0.915369 0.27362 0.524269 0.081 1 4
H(20C) H 0.860056 0.259713 0.634527 0.099 1 4
H(22) H 0.792194 0.108145 0.526398 0.055 1 4
H(23) H 0.595549 0.03198 0.436428 0.055 1 4
H(24) H 0.404735 0.1213 0.35175 0.117 1 4
H(25) H 0.413103 0.287762 0.363746 0.111 1 4
H(26) H 0.612184 0.364858 0.45658 0.061 1 4

loop_
_geom_angle_atom_site_label_1
_geom_angle_atom_site_label_2
_geom_angle_atom_site_label_3
_geom_angle
_geom_angle_site_symmetry_1
_geom_angle_site_symmetry_2
_geom_angle_site_symmetry_3
_geom_angle_publ_flag
S(1) P(1) C(2) 113.625(7) 1_555 1_555 1_555 yes
S(1) P(1) C(8) 114.126(8) 1_555 1_555 1_555 yes
S(1) P(1) C(14) 113.680(8) 1_555 1_555 1_555 yes
C(2) P(1) C(8) 106.667(8) 1_555 1_555 1_555 yes
C(2) P(1) C(14) 109.597(8) 1_555 1_555 1_555 yes
C(8) P(1) C(14) 97.875(8) 1_555 1_555 1_555 yes
C(2) C(1) C(3) 119.319(15) 1_555 1_555 3_667 yes
C(2) C(1) C(7) 122.946(17) 1_555 1_555 3_667 yes
C(3) C(1) C(7) 117.672(16) 3_667 1_555 3_667 yes
P(1) C(2) C(1) 121.616(12) 1_555 1_555 1_555 yes
P(1) C(2) C(3) 118.217(12) 1_555 1_555 1_555 yes
C(1) C(2) C(3) 120.122(16) 1_555 1_555 1_555 yes
C(1) C(3) C(2) 120.014(16) 3_667 1_555 1_555 yes
C(1) C(3) C(4) 117.781(16) 3_667 1_555 1_555 yes
C(2) C(3) C(4) 122.150(17) 1_555 1_555 1_555 yes
C(3) C(4) C(5) 121.36(4) 1_555 1_555 1_555 yes
C(3) C(4) H(4) 118.346(18) 1_555 1_555 1_555 yes
C(5) C(4) H(4) 120.21(4) 1_555 1_555 1_555 yes
C(4) C(5) C(6) 120.21(6) 1_555 1_555 1_555 yes
C(4) C(5) H(5) 119.17(7) 1_555 1_555 1_555 yes
C(6) C(5) H(5) 120.62(7) 1_555 1_555 1_555 yes
C(5) C(6) C(7) 119.70(6) 1_555 1_555 1_555 yes
C(5) C(6) H(6) 119.94(7) 1_555 1_555 1_555 yes
C(7) C(6) H(6) 120.35(8) 1_555 1_555 1_555 yes
C(1) C(7) C(6) 121.63(4) 3_667 1_555 1_555 yes
C(1) C(7) H(7) 118.014(19) 3_667 1_555 1_555 yes
C(6) C(7) H(7) 120.32(4) 1_555 1_555 1_555 yes
P(1) C(8) C(9) 117.84(2) 1_555 1_555 1_555 yes
P(1) C(8) C(13) 121.693(12) 1_555 1_555 1_555 yes
C(9) C(8) C(13) 119.93(2) 1_555 1_555 1_555 yes
C(8) C(9) C(10) 119.82(4) 1_555 1_555 1_555 yes
C(8) C(9) H(9) 119.29(3) 1_555 1_555 1_555 yes
C(10) C(9) H(9) 120.89(4) 1_555 1_555 1_555 yes
C(9) C(10) C(11) 120.08(4) 1_555 1_555 1_555 yes
C(9) C(10) H(10) 119.12(5) 1_555 1_555 1_555 yes
C(11) C(10) H(10) 120.80(4) 1_555 1_555 1_555 yes
C(10) C(11) C(12) 120.23(4) 1_555 1_555 1_555 yes
C(10) C(11) H(11) 120.24(4) 1_555 1_555 1_555 yes
C(12) C(11) H(11) 119.51(4) 1_555 1_555 1_555 yes
C(11) C(12) C(13) 120.09(4) 1_555 1_555 1_555 yes
C(11) C(12) H(12) 120.34(4) 1_555 1_555 1_555 yes
C(13) C(12) H(12) 119.56(4) 1_555 1_555 1_555 yes
C(8) C(13) C(12) 119.85(2) 1_555 1_555 1_555 yes
C(8) C(13) H(13) 120.968(15) 1_555 1_555 1_555 yes
C(12) C(13) H(13) 119.18(2) 1_555 1_555 1_555 yes
P(1) C(14) C(15) 118.083(14) 1_555 1_555 1_555 yes
P(1) C(14) C(19) 121.504(12) 1_555 1_555 1_555 yes
C(15) C(14) C(19) 119.969(17) 1_555 1_555 1_555 yes
C(14) C(15) C(16) 119.87(3) 1_555 1_555 1_555 yes
C(14) C(15) H(15) 118.466(18) 1_555 1_555 1_555 yes
C(16) C(15) H(15) 121.65(3) 1_555 1_555 1_555 yes
C(15) C(16) C(17) 120.14(4) 1_555 1_555 1_555 yes
C(15) C(16) H(16) 120.33(5) 1_555 1_555 1_555 yes
C(17) C(16) H(16) 119.53(4) 1_555 1_555 1_555 yes
C(16) C(17) C(18) 120.07(4) 1_555 1_555 1_555 yes
C(16) C(17) H(17) 119.48(4) 1_555 1_555 1_555 yes
C(18) C(17) H(17) 120.45(4) 1_555 1_555 1_555 yes
C(17) C(18) C(19) 120.19(4) 1_555 1_555 1_555 yes
C(17) C(18) H(18) 120.21(4) 1_555 1_555 1_555 yes
C(19) C(18) H(18) 119.59(4) 1_555 1_555 1_555 yes
C(14) C(19) C(18) 119.76(3) 1_555 1_555 1_555 yes
C(14) C(19) H(19) 120.739(15) 1_555 1_555 1_555 yes
C(18) C(19) H(19) 119.49(3) 1_555 1_555 1_555 yes
C(21) C(20) H(20A) 109.19(9) 1_555 1_555 1_555 yes
C(21) C(20) H(20B) 111.52(8) 1_555 1_555 1_555 yes
C(21) C(20) H(20C) 109.82(8) 1_555 1_555 1_555 yes
H(20A) C(20) H(20B) 111.21(9) 1_555 1_555 1_555 yes
H(20A) C(20) H(20C) 109.66(8) 1_555 1_555 1_555 yes
H(20B) C(20) H(20C) 105.39(8) 1_555 1_555 1_555 yes
C(20) C(21) C(22) 120.68(9) 1_555 1_555 1_555 yes
C(20) C(21) C(26) 120.80(10) 1_555 1_555 1_555 yes
C(22) C(21) C(26) 118.49(15) 1_555 1_555 1_555 yes
C(21) C(22) C(23) 120.83(11) 1_555 1_555 1_555 yes
C(21) C(22) H(22) 119.13(11) 1_555 1_555 1_555 yes
C(23) C(22) H(22) 120.01(11) 1_555 1_555 1_555 yes
C(22) C(23) C(24) 120.37(7) 1_555 1_555 1_555 yes
C(22) C(23) H(23) 118.52(9) 1_555 1_555 1_555 yes
C(24) C(23) H(23) 121.02(7) 1_555 1_555 1_555 yes
C(23) C(24) C(25) 119.16(6) 1_555 1_555 1_555 yes
C(23) C(24) H(24) 119.78(7) 1_555 1_555 1_555 yes
C(25) C(24) H(24) 121.04(7) 1_555 1_555 1_555 yes
C(24) C(25) C(26) 120.95(7) 1_555 1_555 1_555 yes
C(24) C(25) H(25) 119.21(9) 1_555 1_555 1_555 yes
C(26) C(25) H(25) 119.83(11) 1_555 1_555 1_555 yes
C(21) C(26) C(25) 120.20(12) 1_555 1_555 1_555 yes
C(21) C(26) H(26) 118.80(11) 1_555 1_555 1_555 yes
C(25) C(26) H(26) 121.00(11) 1_555 1_555 1_555 yes

loop_
_geom_bond_atom_site_label_1
_geom_bond_atom_site_label_2
_geom_bond_distance
_geom_bond_site_symmetry_1
_geom_bond_site_symmetry_2
_geom_bond_publ_flag
S(1) P(1) 1.95040(16) 1_555 1_555 yes
P(1) C(2) 1.8284(2) 1_555 1_555 yes
P(1) C(8) 1.82238(19) 1_555 1_555 yes
P(1) C(14) 1.81898(19) 1_555 1_555 yes
C(1) C(2) 1.4160(2) 1_555 1_555 yes
C(1) C(3) 1.4391(2) 1_555 3_667 yes
C(1) C(7) 1.4344(2) 1_555 3_667 yes
C(2) C(3) 1.4154(2) 1_555 1_555 yes
C(3) C(4) 1.4339(2) 1_555 1_555 yes
C(4) C(5) 1.3649(7) 1_555 1_555 yes
C(4) H(4) 1.0823(2) 1_555 1_555 yes
C(5) C(6) 1.4212(11) 1_555 1_555 yes
C(5) H(5) 1.0822(7) 1_555 1_555 yes
C(6) C(7) 1.3654(8) 1_555 1_555 yes
C(6) H(6) 1.0823(7) 1_555 1_555 yes
C(7) H(7) 1.0822(2) 1_555 1_555 yes
C(8) C(9) 1.3946(4) 1_555 1_555 yes
C(8) C(13) 1.3983(2) 1_555 1_555 yes
C(9) C(10) 1.3953(6) 1_555 1_555 yes
C(9) H(9) 1.0823(4) 1_555 1_555 yes
C(10) C(11) 1.3861(7) 1_555 1_555 yes
C(10) H(10) 1.0822(5) 1_555 1_555 yes
C(11) C(12) 1.3912(6) 1_555 1_555 yes
C(11) H(11) 1.0822(5) 1_555 1_555 yes
C(12) C(13) 1.3903(4) 1_555 1_555 yes
C(12) H(12) 1.0823(5) 1_555 1_555 yes
C(13) H(13) 1.08226(17) 1_555 1_555 yes
C(14) C(15) 1.3897(2) 1_555 1_555 yes
C(14) C(19) 1.3979(2) 1_555 1_555 yes
C(15) C(16) 1.3932(5) 1_555 1_555 yes
C(15) H(15) 1.0822(2) 1_555 1_555 yes
C(16) C(17) 1.3853(7) 1_555 1_555 yes
C(16) H(16) 1.0822(5) 1_555 1_555 yes
C(17) C(18) 1.3899(6) 1_555 1_555 yes
C(17) H(17) 1.0822(5) 1_555 1_555 yes
C(18) C(19) 1.3880(4) 1_555 1_555 yes
C(18) H(18) 1.0823(5) 1_555 1_555 yes
C(19) H(19) 1.08225(18) 1_555 1_555 yes
C(20) C(21) 1.4898(18) 1_555 1_555 yes
C(20) H(20A) 1.0897(9) 1_555 1_555 yes
C(20) H(20B) 1.0897(7) 1_555 1_555 yes
C(20) H(20C) 1.0897(8) 1_555 1_555 yes
C(21) C(22) 1.3919(16) 1_555 1_555 yes
C(21) C(26) 1.3960(15) 1_555 1_555 yes
C(22) C(23) 1.3890(15) 1_555 1_555 yes
C(22) H(22) 1.0823(11) 1_555 1_555 yes
C(23) C(24) 1.3832(14) 1_555 1_555 yes
C(23) H(23) 1.0822(10) 1_555 1_555 yes
C(24) C(25) 1.3818(15) 1_555 1_555 yes
C(24) H(24) 1.0823(11) 1_555 1_555 yes
C(25) C(26) 1.3888(16) 1_555 1_555 yes
C(25) H(25) 1.0822(10) 1_555 1_555 yes
C(26) H(26) 1.0822(12) 1_555 1_555 yes

loop_
_atom_site_anharm_gc_c_label
_atom_site_anharm_gc_c_111
_atom_site_anharm_gc_c_222
_atom_site_anharm_gc_c_333
_atom_site_anharm_gc_c_112
_atom_site_anharm_gc_c_122
_atom_site_anharm_gc_c_113
_atom_site_anharm_gc_c_133
_atom_site_anharm_gc_c_223
_atom_site_anharm_gc_c_233
_atom_site_anharm_gc_c_123
S(1) 0.000003(13) -0.000005(5) 0.000077(7) 0.000009(5) 0.000025(4) 0.000028(6) 0.000069(5) 0.000042(3) 0.000030(3) -0.000011(3)
P(1) 0.000010(8) 0.000009(3) -0.000020(4) 0.000013(3) 0.000003(2) -0.000001(4) -0.000004(3) -0.0000019(18) 0.000015(2) 0.0000100(17)
C(5) 0.00012(4) -0.000018(13) 0.00010(2) 0.000020(15) -0.000012(10) 0.000053(18) -0.000098(13) 0.000001(8) 0.000004(9) 0.000038(8)
C(6) -0.00002(4) -0.000015(13) 0.00008(3) -0.000014(14) -0.000038(10) 0.000026(18) -0.000109(14) 0.000027(9) -0.000024(10) 0.000049(8)
C(9) 0.00061(5) -0.000039(13) -0.000042(15) 0.000073(17) 0.000103(12) 0.000122(19) -0.000027(12) 0.000025(8) -0.000003(8) 0.000023(8)
C(10) 0.00089(7) 0.000048(16) 0.000055(17) 0.00025(2) 0.000142(15) -0.00007(2) -0.000094(14) 0.000026(10) 0.000001(9) 0.000003(10)
C(11) 0.00078(5) 0.000083(14) 0.00016(2) 0.000235(18) 0.000162(12) -0.00036(2) 0.000026(15) -0.000040(9) 0.000041(10) -0.000119(10)
C(12) 0.00004(3) 0.000049(12) 0.00000(2) 0.000038(14) 0.000045(10) -0.000147(16) 0.000066(13) -0.000056(8) 0.000072(10) -0.000048(8)
C(16) -0.00100(9) 0.000055(14) 0.00002(2) -0.00004(3) 0.000033(16) -0.00025(4) -0.00012(2) 0.000011(10) 0.000013(12) 0.000052(15)
C(17) -0.00082(7) 0.000087(13) 0.00007(2) 0.00013(2) 0.000092(12) -0.00025(3) -0.000085(18) 0.000013(8) 0.000017(10) -0.000027(11)
C(18) -0.00016(4) 0.000032(10) -0.00013(2) 0.000056(15) 0.000021(9) -0.000091(18) 0.000107(14) 0.000029(7) 0.000020(9) -0.000018(8)
C(20) -0.00141(9) -0.00020(5) -0.00079(4) 0.00074(3) -0.00055(3) -0.00088(4) -0.00074(3) -0.00012(2) 0.00030(2) 0.00061(2)
C(21) -0.00029(8) 0.00003(3) -0.00004(3) 0.00018(3) -0.00001(2) -0.00026(3) -0.00009(2) -0.000034(14) 0.000077(15) 0.000119(14)
C(22) -0.00059(8) 0.00006(3) 0.00018(3) -0.00003(3) 0.00002(2) 0.00007(3) 0.00015(3) 0.000076(16) 0.000136(19) 0.000137(16)
C(23) -0.00082(10) 0.00003(4) 0.00048(4) 0.00006(4) 0.00007(3) 0.00011(5) 0.00039(4) 0.00027(2) -0.00002(3) -0.00001(2)
C(24) 0.00030(9) -0.00080(6) 0.00069(4) 0.00008(4) 0.00002(4) -0.00005(4) 0.00015(3) 0.00086(3) -0.00056(3) -0.00006(2)
C(25) 0.00015(8) -0.00127(8) 0.00049(4) -0.00037(4) -0.00036(4) -0.00015(3) 0.00003(3) 0.00044(3) -0.00045(3) 0.00042(2)
C(26) -0.00092(10) 0.00001(4) -0.00004(4) -0.00016(4) -0.00026(3) -0.00060(4) -0.00021(3) -0.000123(18) -0.00012(2) 0.000119(18)

loop_
_atom_site_anharm_gc_d_label
_atom_site_anharm_gc_d_1111
_atom_site_anharm_gc_d_2222
_atom_site_anharm_gc_d_3333
_atom_site_anharm_gc_d_1112
_atom_site_anharm_gc_d_1222
_atom_site_anharm_gc_d_1113
_atom_site_anharm_gc_d_1333
_atom_site_anharm_gc_d_2223
_atom_site_anharm_gc_d_2333
_atom_site_anharm_gc_d_1122
_atom_site_anharm_gc_d_1133
_atom_site_anharm_gc_d_2233
_atom_site_anharm_gc_d_1123
_atom_site_anharm_gc_d_1223
_atom_site_anharm_gc_d_1233
S(1) 0.000011(8) 0.000021(2) 0.000001(4) 0.000013(3) -0.0000034(15) -0.000033(4) -0.000008(3) 0.0000031(13) 0.0000008(17) 0.0000039(15) -0.000015(2) 0.0000041(11) 0.0000041(14) 0.0000009(10) 0.0000027(12)
P(1) 0.000007(5) 0.0000231(13) 0.000005(2) -0.0000030(18) -0.0000031(9) -0.0000166(19) -0.0000073(12) 0.0000004(8) -0.0000009(9) 0.0000071(9) -0.0000052(13) 0.0000061(6) 0.0000017(8) 0.0000022(5) -0.0000003(6)

_cod_database_fobs_code 2108410
